data_7035197
loop_
_publ_author_name
'Altmann, Philipp J.'
'Jandl, Christian'
'P\"othig, Alexander'

_publ_section_title
;
 Introducing a pyrazole/imidazole based hybrid cyclophane: a hydrogen bond
 sensor and binucleating ligand precursor.
;
_journal_issue 25
_journal_name_full 'Dalton transactions (Cambridge, England : 2003)'
_journal_page_first 11278
_journal_page_last 11281
_journal_paper_doi 10.1039/c5dt01775k
_journal_volume 44
_journal_year 2015
_chemical_formula_moiety 'C24 H28 N12, 4(C F3 O3 S), C2 H3 N'
_chemical_formula_sum 'C30 H31 F12 N13 O12 S4'
_chemical_formula_weight 1121.92
_space_group_IT_number 14
_symmetry_cell_setting monoclinic
_symmetry_Int_Tables_number 14
_symmetry_space_group_name_Hall '-P 2ybc'
_symmetry_space_group_name_H-M 'P 1 21/c 1'
_atom_sites_solution_hydrogens geom
_audit_update_record
;
2015-04-09 deposited with the CCDC.
2015-05-18 downloaded from the CCDC.
;
_cell_angle_alpha 90
_cell_angle_beta 114.813(2)
_cell_angle_gamma 90
_cell_formula_units_Z 4
_cell_length_a 21.1486(12)
_cell_length_b 12.7425(7)
_cell_length_c 18.4902(10)
_cell_measurement_reflns_used 9975
_cell_measurement_temperature 123
_cell_measurement_theta_max 26.3854
_cell_measurement_theta_min 2.5237
_cell_volume 4522.8(4)
_computing_cell_refinement 'SAINT (Bruker, 2012)'
_computing_data_collection 'APEX II Control Software (Bruker, 2013)'
_computing_data_reduction 'SAINT (Bruker, 2012)'
_computing_molecular_graphics 'PLATON (Spek, 2011)'
_computing_publication_material 'PLATON (Spek, 2011), enCIFer (Allen, 2014)'
_computing_structure_refinement 'SHELXL2014 (Sheldrick, 2014), SHELXLE (Huebschle, 2011)'
_computing_structure_solution 'SHELXS97 (Sheldrick, 1997)'
_diffrn_ambient_temperature 123
_diffrn_detector ' CCD plate '
_diffrn_detector_area_resol_mean 16
_diffrn_measured_fraction_theta_full 0.999
_diffrn_measured_fraction_theta_max 0.999
_diffrn_measurement_device ' \k-geometry diffractometer '
_diffrn_measurement_device_type ' Bruker APEX-II CCD '
_diffrn_measurement_method ' phi- and omega-rotation '
_diffrn_radiation_monochromator 'MONTEL optic'
_diffrn_radiation_probe x-ray
_diffrn_radiation_source 'rotating anode FR591'
_diffrn_radiation_type MoK\a
_diffrn_radiation_wavelength 0.71073
_diffrn_reflns_av_R_equivalents 0.0598
_diffrn_reflns_av_unetI/netI 0.0363
_diffrn_reflns_limit_h_max 25
_diffrn_reflns_limit_h_min -25
_diffrn_reflns_limit_k_max 15
_diffrn_reflns_limit_k_min -15
_diffrn_reflns_limit_l_max 21
_diffrn_reflns_limit_l_min -22
_diffrn_reflns_number 56097
_diffrn_reflns_reduction_process
;
;
_diffrn_reflns_theta_full 25.24
_diffrn_reflns_theta_max 25.35
_diffrn_reflns_theta_min 1.92
_exptl_absorpt_coefficient_mu 0.332
_exptl_absorpt_correction_T_max 0.7454
_exptl_absorpt_correction_T_min 0.5132
_exptl_absorpt_correction_type multi-scan
_exptl_absorpt_process_details 'SADABS, Bruker, 2008b'
_exptl_crystal_colour colourless
_exptl_crystal_density_diffrn 1.648
_exptl_crystal_density_method 'Not Measured'
_exptl_crystal_description fragment
_exptl_crystal_F_000 2280
_exptl_crystal_size_max 0.498
_exptl_crystal_size_mid 0.296
_exptl_crystal_size_min 0.214
_refine_diff_density_max 0.863
_refine_diff_density_min -0.479
_refine_diff_density_rms 0.066
_refine_ls_extinction_method none
_refine_ls_goodness_of_fit_ref 1.033
_refine_ls_hydrogen_treatment constr
_refine_ls_matrix_type full
_refine_ls_number_parameters 787
_refine_ls_number_reflns 8270
_refine_ls_number_restraints 266
_refine_ls_restrained_S_all 1.058
_refine_ls_R_factor_all 0.0577
_refine_ls_R_factor_gt 0.0487
_refine_ls_shift/su_max 0.001
_refine_ls_shift/su_mean 0.000
_refine_ls_structure_factor_coef Fsqd
_refine_ls_weighting_details 'W=1/[\S^2^(FO^2^)+(0.0563P)^2^+6.3127P] WHERE P=(FO^2^+2FC^2^)/3'
_refine_ls_weighting_scheme calc
_refine_ls_wR_factor_gt 0.1226
_refine_ls_wR_factor_ref 0.1300
_reflns_number_gt 7024
_reflns_number_total 8270
_reflns_threshold_expression I>2\s(I)
_cod_data_source_file c5dt01775k2.cif
_cod_data_source_block compound_4-OTf
_cod_depositor_comments 'Adding full bibliography for 7035197--7035199.cif.'
_cod_original_cell_volume 4522.9(4)
_cod_original_sg_symbol_H-M 'P 21/c'
_cod_database_code 7035197
_shelxl_version_number 2014-1

loop_
_symmetry_equiv_pos_site_id
_symmetry_equiv_pos_as_xyz
1 x,y,z
2 -x,1/2+y,1/2-z
3 -x,-y,-z
4 x,1/2-y,1/2+z

loop_
_atom_site_label
_atom_site_type_symbol
_atom_site_fract_x
_atom_site_fract_y
_atom_site_fract_z
_atom_site_U_iso_or_equiv
_atom_site_adp_type
_atom_site_occupancy
_atom_site_site_symmetry_order
_atom_site_calc_flag
_atom_site_refinement_flags_posn
_atom_site_refinement_flags_adp
_atom_site_refinement_flags_occupancy
_atom_site_disorder_assembly
_atom_site_disorder_group
S1 S 0.59283(3) 0.09849(5) 0.44139(4) 0.02444(16) Uani 1 1 d . . . . .
F1 F 0.71444(10) 0.1588(2) 0.45896(17) 0.0885(9) Uani 1 1 d . . . . .
F2 F 0.71445(12) 0.0567(2) 0.55242(15) 0.0933(9) Uani 1 1 d . . . . .
F3 F 0.68336(16) 0.2179(3) 0.54803(17) 0.1161(11) Uani 1 1 d . . . . .
O1 O 0.56507(10) 0.19131(15) 0.39353(12) 0.0375(5) Uani 1 1 d . . . . .
O2 O 0.60045(12) 0.01076(15) 0.39752(13) 0.0419(5) Uani 1 1 d . . . . .
O3 O 0.56334(12) 0.07470(17) 0.49643(15) 0.0506(6) Uani 1 1 d . . . . .
C27 C 0.68116(17) 0.1359(3) 0.5042(2) 0.0564(9) Uani 1 1 d . . . . .
N1 N 0.04576(11) 0.70264(17) -0.09905(13) 0.0289(5) Uani 1 1 d . . . . .
N2 N 0.09909(12) 0.69725(16) 0.02802(13) 0.0308(5) Uani 1 1 d . . . . .
N3 N 0.05238(16) 0.8059(2) 0.15468(16) 0.0542(8) Uani 1 1 d . . . . .
H3 H 0.0117 0.7764 0.1269 0.065 Uiso 1 1 calc R U . . .
N4 N 0.06085(14) 0.8924(3) 0.19897(17) 0.0543(8) Uani 1 1 d . . . . .
N5 N 0.13043(11) 1.10475(17) 0.24532(13) 0.0267(5) Uani 1 1 d . . . . .
N6 N 0.06489(12) 1.23971(17) 0.19979(13) 0.0306(5) Uani 1 1 d . . . . .
C1 C -0.00764(17) 0.6855(3) -0.17957(17) 0.0474(9) Uani 1 1 d . . . . .
H1A H -0.0260 0.6132 -0.1838 0.057 Uiso 1 1 calc R U . . .
H1B H 0.0134 0.6926 -0.2181 0.057 Uiso 1 1 calc R U . . .
C2 C 0.04264(14) 0.66822(19) -0.03339(16) 0.0286(6) Uani 1 1 d . . . . .
H2 H 0.0055 0.6287 -0.0310 0.034 Uiso 1 1 calc R U . . .
C3 C 0.10769(16) 0.7552(2) -0.0785(2) 0.0419(8) Uani 1 1 d . . . . .
H3A H 0.1239 0.7877 -0.1138 0.050 Uiso 1 1 calc R U . . .
C4 C 0.14068(15) 0.7517(2) 0.0013(2) 0.0423(8) Uani 1 1 d . . . . .
H4 H 0.1848 0.7815 0.0333 0.051 Uiso 1 1 calc R U . . .
C5 C 0.1147(2) 0.6731(2) 0.11243(18) 0.0549(10) Uani 1 1 d . . . . .
H5A H 0.1615 0.6407 0.1383 0.066 Uiso 1 1 calc R U . . .
H5B H 0.0803 0.6218 0.1143 0.066 Uiso 1 1 calc R U . . .
C6 C 0.11270(18) 0.7693(2) 0.15739(16) 0.0396(7) Uani 1 1 d . . . . .
C7 C 0.16360(16) 0.8370(2) 0.20530(17) 0.0387(7) Uani 1 1 d . . . . .
H7 H 0.2121 0.8333 0.2189 0.046 Uiso 1 1 calc R U . . .
C8 C 0.12925(14) 0.9115(2) 0.22937(15) 0.0280(6) Uani 1 1 d . . . . .
C9 C 0.15815(14) 1.0027(2) 0.28398(16) 0.0318(6) Uani 1 1 d . . . . .
H9A H 0.1471 0.9942 0.3306 0.038 Uiso 1 1 calc R U . . .
H9B H 0.2095 1.0029 0.3036 0.038 Uiso 1 1 calc R U . . .
C10 C 0.07067(14) 1.1476(2) 0.23663(15) 0.0300(6) Uani 1 1 d . . . . .
H10 H 0.0378 1.1183 0.2535 0.036 Uiso 1 1 calc R U . . .
C11 C 0.16318(14) 1.1702(2) 0.21291(17) 0.0323(6) Uani 1 1 d . . . . .
H11 H 0.2068 1.1581 0.2111 0.039 Uiso 1 1 calc R U . . .
C12 C 0.12216(15) 1.2546(2) 0.18425(18) 0.0353(6) Uani 1 1 d . . . . .
H12 H 0.1311 1.3133 0.1582 0.042 Uiso 1 1 calc R U . . .
S2 S 0.14728(3) 0.53958(5) 0.30116(4) 0.02910(17) Uani 1 1 d . . . . .
F4 F 0.10909(10) 0.36472(13) 0.34680(10) 0.0479(5) Uani 1 1 d . . . . .
F5 F 0.21639(10) 0.40575(16) 0.41455(11) 0.0526(5) Uani 1 1 d . . . . .
F6 F 0.13621(10) 0.48903(14) 0.43271(10) 0.0482(5) Uani 1 1 d . . . . .
O4 O 0.19665(11) 0.61876(16) 0.34583(14) 0.0449(5) Uani 1 1 d . . . . .
O5 O 0.16732(12) 0.47987(17) 0.24825(12) 0.0443(5) Uani 1 1 d . . . . .
O6 O 0.07620(11) 0.57324(18) 0.26865(13) 0.0471(6) Uani 1 1 d . . . . .
C28 C 0.15249(15) 0.4454(2) 0.37782(16) 0.0330(6) Uani 1 1 d . . . . .
S3_a S 0.33849(9) 0.45558(14) 0.72525(9) 0.0243(4) Uani 0.827(6) 1 d D U P A 1
F7_a F 0.29906(16) 0.4779(2) 0.57252(13) 0.0464(7) Uani 0.827(6) 1 d D U P A 1
F8_a F 0.22014(12) 0.5164(2) 0.61233(14) 0.0485(7) Uani 0.827(6) 1 d D U P A 1
F9_a F 0.30480(19) 0.62319(18) 0.63433(17) 0.0538(8) Uani 0.827(6) 1 d D U P A 1
O7_a O 0.3183(2) 0.5098(3) 0.78069(19) 0.0404(9) Uani 0.827(6) 1 d D U P A 1
O8_a O 0.40958(15) 0.4701(4) 0.7374(2) 0.0377(9) Uani 0.827(6) 1 d D U P A 1
O9_a O 0.3134(2) 0.3496(2) 0.7081(2) 0.0330(7) Uani 0.827(6) 1 d D U P A 1
C29_a C 0.2888(2) 0.5216(3) 0.63185(19) 0.0325(7) Uani 0.827(6) 1 d D U P A 1
S3A_b S 0.3453(5) 0.4562(7) 0.7182(5) 0.057(4) Uani 0.173(6) 1 d D U P A 2
F7A_b F 0.3413(8) 0.4918(8) 0.5777(5) 0.067(4) Uani 0.173(6) 1 d D U P A 2
F8A_b F 0.2514(6) 0.5470(9) 0.5919(6) 0.071(5) Uani 0.173(6) 1 d D U P A 2
F9A_b F 0.3478(8) 0.6319(6) 0.6453(6) 0.067(5) Uani 0.173(6) 1 d D U P A 2
O7A_b O 0.3217(10) 0.5175(13) 0.7676(7) 0.064(6) Uani 0.173(6) 1 d D U P A 2
O8A_b O 0.4195(5) 0.4458(15) 0.7470(8) 0.051(5) Uani 0.173(6) 1 d D U P A 2
O9A_b O 0.3066(10) 0.3613(9) 0.6875(9) 0.055(6) Uani 0.173(6) 1 d D U P A 2
C29A_b C 0.3209(6) 0.5355(6) 0.6294(5) 0.060(4) Uani 0.173(6) 1 d D U P A 2
S4_c S 0.09717(11) 0.1011(2) 0.47146(18) 0.0232(7) Uani 0.517(8) 1 d D U P B 3
F10_c F 0.2129(2) 0.1892(6) 0.5685(3) 0.073(2) Uani 0.517(8) 1 d D U P B 3
F11_c F 0.2234(2) 0.0321(5) 0.5368(3) 0.0681(16) Uani 0.517(8) 1 d D U P B 3
F12_c F 0.2076(2) 0.1565(5) 0.4525(3) 0.0509(18) Uani 0.517(8) 1 d D U P B 3
O10_c O 0.0879(3) 0.0561(5) 0.5378(2) 0.0316(19) Uani 0.517(8) 1 d D U P B 3
O11_c O 0.0698(3) 0.2057(4) 0.4514(5) 0.0556(18) Uani 0.517(8) 1 d D U P B 3
O12_c O 0.0816(3) 0.0331(5) 0.4053(3) 0.0434(14) Uani 0.517(8) 1 d D U P B 3
C30_c C 0.1897(2) 0.1220(6) 0.5094(3) 0.0382(12) Uani 0.517(8) 1 d D U P B 3
S4A_d S 0.10374(16) 0.0896(2) 0.4662(2) 0.0325(9) Uani 0.483(8) 1 d D U P B 4
F10A_d F 0.1840(3) 0.2485(5) 0.5344(4) 0.0689(18) Uani 0.483(8) 1 d D U P B 4
F11A_d F 0.23570(19) 0.1013(7) 0.5546(3) 0.082(3) Uani 0.483(8) 1 d D U P B 4
F12A_d F 0.2036(2) 0.1772(5) 0.4409(3) 0.0433(17) Uani 0.483(8) 1 d D U P B 4
O10A_d O 0.0955(3) 0.0668(6) 0.5381(3) 0.039(2) Uani 0.483(8) 1 d D U P B 4
O11A_d O 0.0552(2) 0.1660(6) 0.4157(4) 0.0552(18) Uani 0.483(8) 1 d D U P B 4
O12A_d O 0.1135(4) 0.0006(4) 0.4256(5) 0.067(2) Uani 0.483(8) 1 d D U P B 4
C30A_d C 0.1854(2) 0.1587(5) 0.5006(3) 0.0393(13) Uani 0.483(8) 1 d D U P B 4
N7 N 0.46975(10) 0.20913(15) 0.63572(12) 0.0221(4) Uani 1 1 d . . . . .
N8 N 0.40280(11) 0.19874(16) 0.51065(13) 0.0249(5) Uani 1 1 d . . . . .
N9 N 0.43309(11) 0.27756(17) 0.35814(13) 0.0299(5) Uani 1 1 d . . . . .
H9 H 0.4716 0.2401 0.3786 0.036 Uiso 1 1 calc R U . . .
N10 N 0.42346(11) 0.35725(18) 0.30661(13) 0.0307(5) Uani 1 1 d . . . . .
N11 N 0.35502(11) 0.58357(17) 0.26033(13) 0.0283(5) Uani 1 1 d . . . . .
N12 N 0.41576(11) 0.72537(16) 0.28295(13) 0.0272(5) Uani 1 1 d . . . . .
C13 C 0.53039(13) 0.1991(2) 0.71153(16) 0.0288(6) Uani 1 1 d . . . . .
H13A H 0.5493 0.1270 0.7169 0.035 Uiso 1 1 calc R U . . .
H13B H 0.5164 0.2112 0.7557 0.035 Uiso 1 1 calc R U . . .
C14 C 0.46382(13) 0.17003(18) 0.56630(15) 0.0236(5) Uani 1 1 d . . . . .
H14 H 0.4977 0.1286 0.5582 0.028 Uiso 1 1 calc R U . . .
C15 C 0.41012(13) 0.2638(2) 0.62364(17) 0.0294(6) Uani 1 1 d . . . . .
H15 H 0.4003 0.2992 0.6630 0.035 Uiso 1 1 calc R U . . .
C16 C 0.36844(13) 0.2574(2) 0.54570(17) 0.0301(6) Uani 1 1 d . . . . .
H16 H 0.3235 0.2878 0.5194 0.036 Uiso 1 1 calc R U . . .
C17 C 0.37588(16) 0.1710(2) 0.42564(16) 0.0355(6) Uani 1 1 d . . . . .
H17A H 0.3273 0.1460 0.4071 0.043 Uiso 1 1 calc R U . . .
H17B H 0.4040 0.1127 0.4191 0.043 Uiso 1 1 calc R U . . .
C18 C 0.37768(14) 0.2611(2) 0.37508(15) 0.0280(6) Uani 1 1 d . . . . .
C19 C 0.32871(14) 0.3354(2) 0.33287(16) 0.0285(6) Uani 1 1 d . . . . .
H19 H 0.2839 0.3457 0.3320 0.034 Uiso 1 1 calc R U . . .
C20 C 0.35958(13) 0.3924(2) 0.29153(15) 0.0261(5) Uani 1 1 d . . . . .
C21 C 0.32809(14) 0.4768(2) 0.23112(17) 0.0326(6) Uani 1 1 d . . . . .
H21A H 0.3371 0.4609 0.1839 0.039 Uiso 1 1 calc R U . . .
H21B H 0.2770 0.4764 0.2139 0.039 Uiso 1 1 calc R U . . .
C22 C 0.41047(13) 0.6271(2) 0.25662(15) 0.0275(6) Uani 1 1 d . . . . .
H22 H 0.4412 0.5938 0.2383 0.033 Uiso 1 1 calc R U . . .
C23 C 0.32455(14) 0.6554(2) 0.29124(18) 0.0362(7) Uani 1 1 d . . . . .
H23 H 0.2843 0.6444 0.3009 0.043 Uiso 1 1 calc R U . . .
C24 C 0.36222(14) 0.7439(2) 0.30515(19) 0.0367(7) Uani 1 1 d . . . . .
H24 H 0.3536 0.8074 0.3263 0.044 Uiso 1 1 calc R U . . .
N13 N 0.48176(16) 0.6235(2) 0.45032(18) 0.0548(8) Uani 1 1 d . . . . .
C25 C 0.4457(2) 0.5954(3) 0.4783(2) 0.0538(9) Uani 1 1 d . . . . .
C26 C 0.4006(3) 0.5588(3) 0.5146(3) 0.0780(13) Uani 1 1 d . . . . .
H26A H 0.4085 0.4837 0.5264 0.117 Uiso 1 1 calc R U . . .
H26B H 0.3519 0.5705 0.4778 0.117 Uiso 1 1 calc R U . . .
H26C H 0.4112 0.5976 0.5642 0.117 Uiso 1 1 calc R U . . .

loop_
_atom_site_aniso_label
_atom_site_aniso_U_11
_atom_site_aniso_U_22
_atom_site_aniso_U_33
_atom_site_aniso_U_23
_atom_site_aniso_U_13
_atom_site_aniso_U_12
S1 0.0213(3) 0.0219(3) 0.0322(4) 0.0021(3) 0.0133(3) 0.0012(2)
F1 0.0303(11) 0.107(2) 0.128(2) 0.0355(17) 0.0328(13) -0.0113(11)
F2 0.0494(13) 0.139(2) 0.0639(15) 0.0427(16) -0.0031(12) 0.0293(15)
F3 0.107(2) 0.110(2) 0.0833(19) -0.0526(18) -0.0074(17) -0.0395(19)
O1 0.0336(11) 0.0313(10) 0.0430(12) 0.0090(9) 0.0117(9) 0.0088(8)
O2 0.0648(14) 0.0236(10) 0.0490(13) -0.0011(9) 0.0352(11) -0.0008(9)
O3 0.0655(15) 0.0382(12) 0.0774(17) 0.0092(11) 0.0588(14) 0.0090(11)
C27 0.0307(17) 0.073(3) 0.051(2) 0.0042(19) 0.0035(16) -0.0068(17)
N1 0.0301(12) 0.0270(11) 0.0301(12) 0.0004(9) 0.0130(10) 0.0082(9)
N2 0.0344(13) 0.0195(10) 0.0302(12) 0.0000(9) 0.0054(10) 0.0037(9)
N3 0.0584(18) 0.070(2) 0.0419(16) -0.0242(14) 0.0284(14) -0.0330(16)
N4 0.0410(15) 0.082(2) 0.0450(16) -0.0319(15) 0.0231(13) -0.0234(14)
N5 0.0254(11) 0.0275(11) 0.0240(11) -0.0025(9) 0.0071(9) 0.0023(9)
N6 0.0324(12) 0.0302(12) 0.0244(11) -0.0053(9) 0.0072(10) 0.0091(10)
C1 0.0503(19) 0.0521(19) 0.0275(15) -0.0085(14) 0.0044(14) 0.0285(15)
C2 0.0304(14) 0.0221(12) 0.0340(15) -0.0028(11) 0.0143(12) -0.0031(10)
C3 0.0472(18) 0.0297(15) 0.066(2) 0.0048(15) 0.0407(17) 0.0022(13)
C4 0.0230(14) 0.0336(16) 0.064(2) -0.0109(15) 0.0121(15) -0.0024(12)
C5 0.091(3) 0.0266(15) 0.0292(16) 0.0027(13) 0.0074(17) 0.0077(16)
C6 0.062(2) 0.0234(14) 0.0227(14) 0.0036(11) 0.0069(14) -0.0009(13)
C7 0.0361(16) 0.0329(15) 0.0336(15) 0.0029(12) 0.0014(13) 0.0088(12)
C8 0.0292(14) 0.0292(14) 0.0218(13) 0.0038(11) 0.0069(11) -0.0021(11)
C9 0.0298(14) 0.0323(14) 0.0254(14) 0.0014(11) 0.0039(12) 0.0030(11)
C10 0.0277(14) 0.0391(15) 0.0221(13) -0.0031(11) 0.0093(11) 0.0016(11)
C11 0.0268(14) 0.0338(15) 0.0362(15) -0.0029(12) 0.0131(12) -0.0013(11)
C12 0.0400(16) 0.0273(14) 0.0376(16) -0.0032(12) 0.0154(13) -0.0039(12)
S2 0.0283(3) 0.0290(3) 0.0313(4) 0.0008(3) 0.0137(3) 0.0002(3)
F4 0.0621(12) 0.0366(9) 0.0384(10) 0.0020(8) 0.0146(9) -0.0140(8)
F5 0.0440(11) 0.0637(12) 0.0395(10) 0.0114(9) 0.0072(9) 0.0211(9)
F6 0.0670(12) 0.0478(10) 0.0371(10) 0.0003(8) 0.0290(9) 0.0068(9)
O4 0.0461(12) 0.0393(11) 0.0582(14) -0.0130(10) 0.0307(11) -0.0136(10)
O5 0.0586(14) 0.0439(12) 0.0351(11) -0.0024(9) 0.0242(11) 0.0038(10)
O6 0.0334(11) 0.0589(14) 0.0486(13) 0.0220(11) 0.0167(10) 0.0090(10)
C28 0.0349(15) 0.0342(15) 0.0250(14) -0.0037(12) 0.0078(12) 0.0032(12)
S3_a 0.0263(7) 0.0211(7) 0.0235(6) 0.0014(5) 0.0085(5) 0.0008(4)
F7_a 0.0551(17) 0.0598(14) 0.0271(11) -0.0020(9) 0.0201(11) 0.0051(12)
F8_a 0.0372(12) 0.0643(16) 0.0384(13) 0.0062(11) 0.0104(9) 0.0144(10)
F9_a 0.079(2) 0.0298(11) 0.0509(16) 0.0122(9) 0.0261(16) 0.0025(11)
O7_a 0.054(2) 0.0414(19) 0.0273(14) 0.0021(12) 0.0187(15) 0.0142(15)
O8_a 0.0265(14) 0.032(2) 0.051(2) -0.0058(14) 0.0121(12) -0.0058(11)
O9_a 0.0291(17) 0.0220(12) 0.0492(17) 0.0034(11) 0.0178(14) -0.0008(10)
C29_a 0.0404(15) 0.0326(13) 0.0242(12) 0.0062(10) 0.0132(11) 0.0087(11)
S3A_b 0.063(7) 0.034(4) 0.049(5) -0.006(3) 0.000(4) 0.003(3)
F7A_b 0.072(9) 0.054(7) 0.050(5) -0.007(5) 0.002(6) 0.017(6)
F8A_b 0.071(8) 0.066(8) 0.053(7) 0.003(6) 0.002(4) 0.018(4)
F9A_b 0.096(10) 0.039(5) 0.035(6) 0.002(4) -0.004(6) 0.004(5)
O7A_b 0.095(14) 0.027(8) 0.059(9) 0.003(6) 0.020(9) 0.010(8)
O8A_b 0.062(7) 0.019(8) 0.047(9) 0.006(6) -0.001(4) 0.002(4)
O9A_b 0.042(8) 0.030(5) 0.071(12) -0.011(5) 0.001(7) 0.013(5)
C29A_b 0.071(8) 0.037(5) 0.050(5) -0.003(3) 0.003(4) 0.013(4)
S4_c 0.0176(10) 0.0262(11) 0.0231(12) 0.0058(8) 0.0059(8) 0.0027(7)
F10_c 0.060(3) 0.097(4) 0.061(3) -0.038(3) 0.025(2) -0.037(3)
F11_c 0.044(3) 0.081(3) 0.075(3) 0.020(2) 0.021(2) 0.029(2)
F12_c 0.032(3) 0.074(4) 0.050(3) 0.000(2) 0.020(2) -0.012(2)
O10_c 0.040(4) 0.027(3) 0.034(2) 0.006(2) 0.021(2) 0.005(3)
O11_c 0.046(3) 0.036(2) 0.094(5) 0.030(2) 0.037(3) 0.0193(19)
O12_c 0.047(3) 0.054(3) 0.032(2) -0.013(2) 0.019(2) -0.021(2)
C30_c 0.0145(17) 0.058(3) 0.035(2) -0.0020(17) 0.0038(15) -0.0011(13)
S4A_d 0.0337(13) 0.0254(12) 0.0458(18) -0.0024(10) 0.0239(11) -0.0033(9)
F10A_d 0.087(4) 0.060(3) 0.068(3) -0.021(2) 0.040(3) -0.037(2)
F11A_d 0.039(2) 0.121(6) 0.069(4) 0.056(4) 0.007(2) 0.004(3)
F12A_d 0.038(3) 0.052(3) 0.040(2) 0.014(2) 0.017(2) -0.008(2)
O10A_d 0.045(5) 0.034(4) 0.050(3) -0.001(2) 0.031(3) -0.006(3)
O11A_d 0.035(2) 0.050(3) 0.069(4) 0.015(3) 0.012(2) 0.001(2)
O12A_d 0.108(6) 0.030(2) 0.113(5) -0.023(3) 0.095(5) -0.024(3)
C30A_d 0.034(2) 0.051(3) 0.026(2) 0.0059(16) 0.0056(16) -0.0173(17)
N7 0.0212(10) 0.0179(10) 0.0289(11) 0.0014(8) 0.0121(9) 0.0004(8)
N8 0.0266(11) 0.0200(10) 0.0281(12) 0.0001(9) 0.0116(10) -0.0045(8)
N9 0.0279(12) 0.0322(12) 0.0273(12) 0.0043(10) 0.0095(10) 0.0033(9)
N10 0.0290(12) 0.0353(12) 0.0259(12) 0.0027(10) 0.0096(10) -0.0014(10)
N11 0.0243(11) 0.0278(11) 0.0247(11) 0.0044(9) 0.0023(9) -0.0018(9)
N12 0.0237(11) 0.0251(11) 0.0278(12) 0.0061(9) 0.0059(9) 0.0022(9)
C13 0.0277(14) 0.0248(13) 0.0312(14) 0.0065(11) 0.0097(12) -0.0007(10)
C14 0.0277(13) 0.0146(11) 0.0344(14) 0.0019(10) 0.0189(12) -0.0008(9)
C15 0.0276(14) 0.0283(13) 0.0381(16) 0.0007(12) 0.0196(12) 0.0052(11)
C16 0.0214(13) 0.0310(14) 0.0398(16) 0.0031(12) 0.0145(12) 0.0035(11)
C17 0.0488(18) 0.0268(14) 0.0288(15) -0.0019(11) 0.0142(13) -0.0099(12)
C18 0.0310(14) 0.0272(13) 0.0253(13) -0.0049(11) 0.0112(11) -0.0072(11)
C19 0.0269(13) 0.0273(13) 0.0314(14) -0.0036(11) 0.0122(12) -0.0041(11)
C20 0.0253(13) 0.0277(13) 0.0212(13) -0.0036(10) 0.0056(11) -0.0050(10)
C21 0.0291(14) 0.0300(14) 0.0283(14) 0.0005(11) 0.0020(12) -0.0063(11)
C22 0.0274(13) 0.0287(13) 0.0215(13) 0.0046(10) 0.0053(11) 0.0000(11)
C23 0.0208(13) 0.0343(15) 0.0503(18) 0.0049(13) 0.0119(13) 0.0038(11)
C24 0.0244(14) 0.0311(15) 0.0544(19) 0.0031(13) 0.0165(13) 0.0057(11)
N13 0.0540(18) 0.0508(17) 0.0566(18) 0.0136(14) 0.0202(15) -0.0109(14)
C25 0.057(2) 0.0395(18) 0.062(2) 0.0033(16) 0.0223(19) -0.0078(16)
C26 0.097(3) 0.050(2) 0.117(4) 0.004(2) 0.074(3) -0.008(2)

loop_
_atom_type_symbol
_atom_type_description
_atom_type_scat_dispersion_real
_atom_type_scat_dispersion_imag
_atom_type_scat_source
C C 0.0033 0.0016 ' International Tables Vol C Tables 4.2.6.8 and 6.1.1.4'
H H 0.0000 0.0000 ' International Tables Vol C Tables 4.2.6.8 and 6.1.1.4'
F F 0.0171 0.0103 ' International Tables Vol C Tables 4.2.6.8 and 6.1.1.4'
N N 0.0061 0.0033 ' International Tables Vol C Tables 4.2.6.8 and 6.1.1.4'
O O 0.0106 0.0060 ' International Tables Vol C Tables 4.2.6.8 and 6.1.1.4'
S S 0.1246 0.1234 ' International Tables Vol C Tables 4.2.6.8 and 6.1.1.4'

loop_
_geom_angle_atom_site_label_1
_geom_angle_atom_site_label_2
_geom_angle_atom_site_label_3
_geom_angle
_geom_angle_site_symmetry_1
_geom_angle_site_symmetry_3
O2 S1 O3 115.11(13) . .
O2 S1 O1 113.95(12) . .
O3 S1 O1 114.97(12) . .
O2 S1 C27 103.83(17) . .
O3 S1 C27 103.96(17) . .
O1 S1 C27 102.89(15) . .
F3 C27 F1 108.8(3) . .
F3 C27 F2 108.5(3) . .
F1 C27 F2 108.4(3) . .
F3 C27 S1 111.5(3) . .
F1 C27 S1 109.4(3) . .
F2 C27 S1 110.2(3) . .
C2 N1 C3 108.5(2) . .
C2 N1 C1 125.0(3) . .
C3 N1 C1 126.5(3) . .
C2 N2 C4 108.7(2) . .
C2 N2 C5 124.9(3) . .
C4 N2 C5 126.3(3) . .
N4 N3 C6 112.5(3) . .
N4 N3 H3 123.7 . .
C6 N3 H3 123.7 . .
C8 N4 N3 104.5(3) . .
C10 N5 C11 109.1(2) . .
C10 N5 C9 125.8(2) . .
C11 N5 C9 125.1(2) . .
C10 N6 C12 109.2(2) . .
C10 N6 C1 126.3(3) . 3_575
C12 N6 C1 124.5(3) . 3_575
N1 C1 N6 111.5(2) . 3_575
N1 C1 H1A 109.3 . .
N6 C1 H1A 109.3 3_575 .
N1 C1 H1B 109.3 . .
N6 C1 H1B 109.3 3_575 .
H1A C1 H1B 108.0 . .
N2 C2 N1 109.0(2) . .
N2 C2 H2 125.5 . .
N1 C2 H2 125.5 . .
C4 C3 N1 106.4(3) . .
C4 C3 H3A 126.8 . .
N1 C3 H3A 126.8 . .
C3 C4 N2 107.4(3) . .
C3 C4 H4 126.3 . .
N2 C4 H4 126.3 . .
N2 C5 C6 111.7(2) . .
N2 C5 H5A 109.3 . .
C6 C5 H5A 109.3 . .
N2 C5 H5B 109.3 . .
C6 C5 H5B 109.3 . .
H5A C5 H5B 107.9 . .
N3 C6 C7 106.3(3) . .
N3 C6 C5 121.0(3) . .
C7 C6 C5 132.7(3) . .
C6 C7 C8 105.4(3) . .
C6 C7 H7 127.3 . .
C8 C7 H7 127.3 . .
N4 C8 C7 111.3(3) . .
N4 C8 C9 119.4(2) . .
C7 C8 C9 129.3(3) . .
N5 C9 C8 113.0(2) . .
N5 C9 H9A 109.0 . .
C8 C9 H9A 109.0 . .
N5 C9 H9B 109.0 . .
C8 C9 H9B 109.0 . .
H9A C9 H9B 107.8 . .
N5 C10 N6 107.6(2) . .
N5 C10 H10 126.2 . .
N6 C10 H10 126.2 . .
C12 C11 N5 107.3(2) . .
C12 C11 H11 126.3 . .
N5 C11 H11 126.3 . .
C11 C12 N6 106.7(2) . .
C11 C12 H12 126.6 . .
N6 C12 H12 126.6 . .
O6 S2 O5 115.53(14) . .
O6 S2 O4 114.38(14) . .
O5 S2 O4 114.34(13) . .
O6 S2 C28 103.53(13) . .
O5 S2 C28 103.99(13) . .
O4 S2 C28 102.86(13) . .
F6 C28 F5 107.7(2) . .
F6 C28 F4 107.4(2) . .
F5 C28 F4 107.1(2) . .
F6 C28 S2 111.67(19) . .
F5 C28 S2 111.3(2) . .
F4 C28 S2 111.45(18) . .
O8_a S3_a O9_a 114.91(16) . .
O8_a S3_a O7_a 115.43(16) . .
O9_a S3_a O7_a 114.55(17) . .
O8_a S3_a C29_a 103.9(2) . .
O9_a S3_a C29_a 102.33(19) . .
O7_a S3_a C29_a 103.29(16) . .
F7_a C29_a F9_a 108.0(3) . .
F7_a C29_a F8_a 106.9(3) . .
F9_a C29_a F8_a 106.6(3) . .
F7_a C29_a S3_a 111.4(2) . .
F9_a C29_a S3_a 112.4(2) . .
F8_a C29_a S3_a 111.3(2) . .
O8A_b S3A_b O9A_b 114.9(2) . .
O8A_b S3A_b O7A_b 115.5(2) . .
O9A_b S3A_b O7A_b 114.5(2) . .
O8A_b S3A_b C29A_b 103.9(2) . .
O9A_b S3A_b C29A_b 102.3(2) . .
O7A_b S3A_b C29A_b 103.3(2) . .
F7A_b C29A_b F9A_b 108.0(3) . .
F7A_b C29A_b F8A_b 106.9(3) . .
F9A_b C29A_b F8A_b 106.6(3) . .
F7A_b C29A_b S3A_b 111.4(3) . .
F9A_b C29A_b S3A_b 112.4(3) . .
F8A_b C29A_b S3A_b 111.3(3) . .
O12_c S4_c O11_c 114.9(3) . .
O12_c S4_c O10_c 115.2(2) . .
O11_c S4_c O10_c 113.9(2) . .
O12_c S4_c C30_c 104.3(2) . .
O11_c S4_c C30_c 102.6(3) . .
O10_c S4_c C30_c 104.0(2) . .
F10_c C30_c F11_c 106.9(4) . .
F10_c C30_c F12_c 108.1(4) . .
F11_c C30_c F12_c 107.4(3) . .
F10_c C30_c S4_c 112.8(3) . .
F11_c C30_c S4_c 110.0(4) . .
F12_c C30_c S4_c 111.3(3) . .
O12A_d S4A_d O11A_d 114.8(3) . .
O12A_d S4A_d O10A_d 115.2(2) . .
O11A_d S4A_d O10A_d 113.9(2) . .
O12A_d S4A_d C30A_d 104.3(2) . .
O11A_d S4A_d C30A_d 102.5(3) . .
O10A_d S4A_d C30A_d 104.0(2) . .
F10A_d C30A_d F11A_d 107.1(4) . .
F10A_d C30A_d F12A_d 108.2(4) . .
F11A_d C30A_d F12A_d 107.4(3) . .
F10A_d C30A_d S4A_d 112.7(3) . .
F11A_d C30A_d S4A_d 110.1(4) . .
F12A_d C30A_d S4A_d 111.2(3) . .
C14 N7 C15 108.9(2) . .
C14 N7 C13 125.7(2) . .
C15 N7 C13 125.4(2) . .
C14 N8 C16 108.6(2) . .
C14 N8 C17 125.4(2) . .
C16 N8 C17 126.0(2) . .
N10 N9 C18 113.1(2) . .
N10 N9 H9 123.4 . .
C18 N9 H9 123.4 . .
C20 N10 N9 103.8(2) . .
C22 N11 C23 108.8(2) . .
C22 N11 C21 125.2(2) . .
C23 N11 C21 125.8(2) . .
C22 N12 C24 108.5(2) . .
C22 N12 C13 126.0(2) . 3_666
C24 N12 C13 125.5(2) . 3_666
N7 C13 N12 110.8(2) . 3_666
N7 C13 H13A 109.5 . .
N12 C13 H13A 109.5 3_666 .
N7 C13 H13B 109.5 . .
N12 C13 H13B 109.5 3_666 .
H13A C13 H13B 108.1 . .
N8 C14 N7 108.2(2) . .
N8 C14 H14 125.9 . .
N7 C14 H14 125.9 . .
C16 C15 N7 106.8(2) . .
C16 C15 H15 126.6 . .
N7 C15 H15 126.6 . .
C15 C16 N8 107.4(2) . .
C15 C16 H16 126.3 . .
N8 C16 H16 126.3 . .
N8 C17 C18 112.6(2) . .
N8 C17 H17A 109.1 . .
C18 C17 H17A 109.1 . .
N8 C17 H17B 109.1 . .
C18 C17 H17B 109.1 . .
H17A C17 H17B 107.8 . .
N9 C18 C19 106.3(2) . .
N9 C18 C17 121.2(2) . .
C19 C18 C17 132.3(3) . .
C18 C19 C20 104.7(2) . .
C18 C19 H19 127.6 . .
C20 C19 H19 127.6 . .
N10 C20 C19 112.0(2) . .
N10 C20 C21 119.5(2) . .
C19 C20 C21 128.3(2) . .
N11 C21 C20 113.9(2) . .
N11 C21 H21A 108.8 . .
C20 C21 H21A 108.8 . .
N11 C21 H21B 108.8 . .
C20 C21 H21B 108.8 . .
H21A C21 H21B 107.7 . .
N11 C22 N12 108.4(2) . .
N11 C22 H22 125.8 . .
N12 C22 H22 125.8 . .
C24 C23 N11 107.2(2) . .
C24 C23 H23 126.4 . .
N11 C23 H23 126.4 . .
C23 C24 N12 107.2(3) . .
C23 C24 H24 126.4 . .
N12 C24 H24 126.4 . .
N13 C25 C26 179.2(5) . .
C25 C26 H26A 109.5 . .
C25 C26 H26B 109.5 . .
H26A C26 H26B 109.5 . .
C25 C26 H26C 109.5 . .
H26A C26 H26C 109.5 . .
H26B C26 H26C 109.5 . .

loop_
_geom_bond_atom_site_label_1
_geom_bond_atom_site_label_2
_geom_bond_distance
_geom_bond_site_symmetry_2
S1 O2 1.429(2) .
S1 O3 1.432(2) .
S1 O1 1.4459(19) .
S1 C27 1.801(3) .
F1 C27 1.332(4) .
F2 C27 1.335(4) .
F3 C27 1.312(5) .
N1 C2 1.318(3) .
N1 C3 1.375(4) .
N1 C1 1.459(4) .
N2 C2 1.309(3) .
N2 C4 1.365(4) .
N2 C5 1.486(4) .
N3 N4 1.339(4) .
N3 C6 1.340(4) .
N3 H3 0.8800 .
N4 C8 1.336(4) .
N5 C10 1.323(3) .
N5 C11 1.373(3) .
N5 C9 1.482(3) .
N6 C10 1.336(4) .
N6 C12 1.370(4) .
N6 C1 1.461(3) 3_575
C1 N6 1.461(3) 3_575
C1 H1A 0.9900 .
C1 H1B 0.9900 .
C2 H2 0.9500 .
C3 C4 1.343(5) .
C3 H3A 0.9500 .
C4 H4 0.9500 .
C5 C6 1.491(4) .
C5 H5A 0.9900 .
C5 H5B 0.9900 .
C6 C7 1.374(4) .
C7 C8 1.378(4) .
C7 H7 0.9500 .
C8 C9 1.491(4) .
C9 H9A 0.9900 .
C9 H9B 0.9900 .
C10 H10 0.9500 .
C11 C12 1.343(4) .
C11 H11 0.9500 .
C12 H12 0.9500 .
S2 O6 1.431(2) .
S2 O5 1.437(2) .
S2 O4 1.438(2) .
S2 C28 1.825(3) .
F4 C28 1.337(3) .
F5 C28 1.331(3) .
F6 C28 1.323(3) .
S3_a O8_a 1.435(2) .
S3_a O9_a 1.436(2) .
S3_a O7_a 1.441(2) .
S3_a C29_a 1.808(3) .
F7_a C29_a 1.326(4) .
F8_a C29_a 1.344(4) .
F9_a C29_a 1.334(4) .
S3A_b O8A_b 1.435(3) .
S3A_b O9A_b 1.437(2) .
S3A_b O7A_b 1.441(3) .
S3A_b C29A_b 1.808(4) .
F7A_b C29A_b 1.326(4) .
F8A_b C29A_b 1.344(4) .
F9A_b C29A_b 1.334(4) .
S4_c O12_c 1.421(3) .
S4_c O11_c 1.439(3) .
S4_c O10_c 1.441(3) .
S4_c C30_c 1.799(4) .
F10_c C30_c 1.311(5) .
F11_c C30_c 1.331(6) .
F12_c C30_c 1.334(4) .
S4A_d O12A_d 1.421(3) .
S4A_d O11A_d 1.438(3) .
S4A_d O10A_d 1.440(3) .
S4A_d C30A_d 1.800(4) .
F10A_d C30A_d 1.311(5) .
F11A_d C30A_d 1.331(6) .
F12A_d C30A_d 1.334(4) .
N7 C14 1.333(3) .
N7 C15 1.374(3) .
N7 C13 1.455(3) .
N8 C14 1.320(3) .
N8 C16 1.379(3) .
N8 C17 1.473(3) .
N9 N10 1.348(3) .
N9 C18 1.350(3) .
N9 H9 0.8800 .
N10 C20 1.337(3) .
N11 C22 1.325(3) .
N11 C23 1.374(4) .
N11 C21 1.486(3) .
N12 C22 1.331(3) .
N12 C24 1.377(3) .
N12 C13 1.462(3) 3_666
C13 N12 1.462(3) 3_666
C13 H13A 0.9900 .
C13 H13B 0.9900 .
C14 H14 0.9500 .
C15 C16 1.339(4) .
C15 H15 0.9500 .
C16 H16 0.9500 .
C17 C18 1.491(4) .
C17 H17A 0.9900 .
C17 H17B 0.9900 .
C18 C19 1.379(4) .
C19 C20 1.399(4) .
C19 H19 0.9500 .
C20 C21 1.492(4) .
C21 H21A 0.9900 .
C21 H21B 0.9900 .
C22 H22 0.9500 .
C23 C24 1.342(4) .
C23 H23 0.9500 .
C24 H24 0.9500 .
N13 C25 1.145(4) .
C25 C26 1.453(5) .
C26 H26A 0.9800 .
C26 H26B 0.9800 .
C26 H26C 0.9800 .

loop_
_geom_torsion_atom_site_label_1
_geom_torsion_atom_site_label_2
_geom_torsion_atom_site_label_3
_geom_torsion_atom_site_label_4
_geom_torsion
_geom_torsion_site_symmetry_1
_geom_torsion_site_symmetry_4
O2 S1 C27 F3 178.9(3) . .
O3 S1 C27 F3 -60.4(3) . .
O1 S1 C27 F3 59.9(3) . .
O2 S1 C27 F1 58.5(3) . .
O3 S1 C27 F1 179.2(3) . .
O1 S1 C27 F1 -60.5(3) . .
O2 S1 C27 F2 -60.6(3) . .
O3 S1 C27 F2 60.2(3) . .
O1 S1 C27 F2 -179.6(3) . .
C6 N3 N4 C8 1.2(4) . .
C2 N1 C1 N6 81.4(4) . 3_575
C3 N1 C1 N6 -99.7(3) . 3_575
C4 N2 C2 N1 -0.6(3) . .
C5 N2 C2 N1 -179.9(2) . .
C3 N1 C2 N2 0.7(3) . .
C1 N1 C2 N2 179.8(2) . .
C2 N1 C3 C4 -0.6(3) . .
C1 N1 C3 C4 -179.7(2) . .
N1 C3 C4 N2 0.2(3) . .
C2 N2 C4 C3 0.2(3) . .
C5 N2 C4 C3 179.6(3) . .
C2 N2 C5 C6 -111.2(3) . .
C4 N2 C5 C6 69.6(4) . .
N4 N3 C6 C7 -1.1(4) . .
N4 N3 C6 C5 179.7(3) . .
N2 C5 C6 N3 83.5(4) . .
N2 C5 C6 C7 -95.5(4) . .
N3 C6 C7 C8 0.5(3) . .
C5 C6 C7 C8 179.6(3) . .
N3 N4 C8 C7 -0.8(3) . .
N3 N4 C8 C9 -178.8(2) . .
C6 C7 C8 N4 0.2(3) . .
C6 C7 C8 C9 178.0(3) . .
C10 N5 C9 C8 83.2(3) . .
C11 N5 C9 C8 -97.0(3) . .
N4 C8 C9 N5 -62.3(3) . .
C7 C8 C9 N5 120.1(3) . .
C11 N5 C10 N6 -0.5(3) . .
C9 N5 C10 N6 179.3(2) . .
C12 N6 C10 N5 0.6(3) . .
C1 N6 C10 N5 -178.7(2) 3_575 .
C10 N5 C11 C12 0.2(3) . .
C9 N5 C11 C12 -179.6(2) . .
N5 C11 C12 N6 0.2(3) . .
C10 N6 C12 C11 -0.5(3) . .
C1 N6 C12 C11 178.8(2) 3_575 .
O6 S2 C28 F6 -59.7(2) . .
O5 S2 C28 F6 179.2(2) . .
O4 S2 C28 F6 59.7(2) . .
O6 S2 C28 F5 179.9(2) . .
O5 S2 C28 F5 58.8(2) . .
O4 S2 C28 F5 -60.7(2) . .
O6 S2 C28 F4 60.4(2) . .
O5 S2 C28 F4 -60.7(2) . .
O4 S2 C28 F4 179.81(19) . .
O8_a S3_a C29_a F7_a 61.8(3) . .
O9_a S3_a C29_a F7_a -58.1(3) . .
O7_a S3_a C29_a F7_a -177.3(3) . .
O8_a S3_a C29_a F9_a -59.5(3) . .
O9_a S3_a C29_a F9_a -179.4(3) . .
O7_a S3_a C29_a F9_a 61.3(3) . .
O8_a S3_a C29_a F8_a -179.1(3) . .
O9_a S3_a C29_a F8_a 61.1(3) . .
O7_a S3_a C29_a F8_a -58.2(3) . .
O8A_b S3A_b C29A_b F7A_b 56.8(9) . .
O9A_b S3A_b C29A_b F7A_b -63.0(9) . .
O7A_b S3A_b C29A_b F7A_b 177.7(9) . .
O8A_b S3A_b C29A_b F9A_b -64.5(9) . .
O9A_b S3A_b C29A_b F9A_b 175.7(9) . .
O7A_b S3A_b C29A_b F9A_b 56.4(9) . .
O8A_b S3A_b C29A_b F8A_b 176.0(9) . .
O9A_b S3A_b C29A_b F8A_b 56.1(9) . .
O7A_b S3A_b C29A_b F8A_b -63.1(9) . .
O12_c S4_c C30_c F10_c 176.0(5) . .
O11_c S4_c C30_c F10_c 55.9(5) . .
O10_c S4_c C30_c F10_c -63.0(5) . .
O12_c S4_c C30_c F11_c -64.8(4) . .
O11_c S4_c C30_c F11_c 175.1(4) . .
O10_c S4_c C30_c F11_c 56.3(4) . .
O12_c S4_c C30_c F12_c 54.2(5) . .
O11_c S4_c C30_c F12_c -65.9(5) . .
O10_c S4_c C30_c F12_c 175.2(4) . .
O12A_d S4A_d C30A_d F10A_d 174.9(5) . .
O11A_d S4A_d C30A_d F10A_d 54.9(5) . .
O10A_d S4A_d C30A_d F10A_d -64.0(5) . .
O12A_d S4A_d C30A_d F11A_d -65.7(5) . .
O11A_d S4A_d C30A_d F11A_d 174.3(4) . .
O10A_d S4A_d C30A_d F11A_d 55.4(4) . .
O12A_d S4A_d C30A_d F12A_d 53.2(5) . .
O11A_d S4A_d C30A_d F12A_d -66.8(5) . .
O10A_d S4A_d C30A_d F12A_d 174.4(4) . .
C18 N9 N10 C20 0.6(3) . .
C14 N7 C13 N12 79.5(3) . 3_666
C15 N7 C13 N12 -98.1(3) . 3_666
C16 N8 C14 N7 -0.4(3) . .
C17 N8 C14 N7 -179.6(2) . .
C15 N7 C14 N8 0.5(3) . .
C13 N7 C14 N8 -177.4(2) . .
C14 N7 C15 C16 -0.4(3) . .
C13 N7 C15 C16 177.5(2) . .
N7 C15 C16 N8 0.1(3) . .
C14 N8 C16 C15 0.2(3) . .
C17 N8 C16 C15 179.3(2) . .
C14 N8 C17 C18 -105.9(3) . .
C16 N8 C17 C18 75.1(3) . .
N10 N9 C18 C19 -0.8(3) . .
N10 N9 C18 C17 174.9(2) . .
N8 C17 C18 N9 91.9(3) . .
N8 C17 C18 C19 -93.6(3) . .
N9 C18 C19 C20 0.6(3) . .
C17 C18 C19 C20 -174.4(3) . .
N9 N10 C20 C19 -0.2(3) . .
N9 N10 C20 C21 -175.4(2) . .
C18 C19 C20 N10 -0.3(3) . .
C18 C19 C20 C21 174.4(3) . .
C22 N11 C21 C20 88.5(3) . .
C23 N11 C21 C20 -95.5(3) . .
N10 C20 C21 N11 -77.7(3) . .
C19 C20 C21 N11 107.9(3) . .
C23 N11 C22 N12 -1.1(3) . .
C21 N11 C22 N12 175.5(2) . .
C24 N12 C22 N11 0.9(3) . .
C13 N12 C22 N11 -179.8(2) 3_666 .
C22 N11 C23 C24 0.8(3) . .
C21 N11 C23 C24 -175.7(2) . .
N11 C23 C24 N12 -0.3(3) . .
C22 N12 C24 C23 -0.4(3) . .
C13 N12 C24 C23 -179.7(2) 3_666 .
